data_4341998
loop_
_publ_author_name
'Kozhukh, Julia'
'Minier, Mikael A.'
'Lippard, Stephen J.'

_publ_section_title
;
 Synthesis and Characterization of Mononuclear, Pseudotetrahedral
 Cobalt(III) Compounds.
;
_journal_issue 2
_journal_name_full 'Inorganic chemistry'
_journal_page_first 418
_journal_page_last 424
_journal_paper_doi 10.1021/ic5009279
_journal_volume 54
_journal_year 2015
_chemical_formula_sum 'C50 H54 B Co N4'
_chemical_formula_weight 780.71
_chemical_name_systematic
; 
 ? 
;
_space_group_IT_number 2
_symmetry_cell_setting triclinic
_symmetry_space_group_name_Hall '-P 1'
_symmetry_space_group_name_H-M 'P -1'
_atom_sites_solution_hydrogens geom
_atom_sites_solution_primary direct
_atom_sites_solution_secondary difmap
_audit_creation_method SHELXL-97
_cell_angle_alpha 87.014(4)
_cell_angle_beta 84.962(4)
_cell_angle_gamma 74.812(4)
_cell_formula_units_Z 2
_cell_length_a 10.824(3)
_cell_length_b 13.521(4)
_cell_length_c 14.593(4)
_cell_measurement_reflns_used 5986
_cell_measurement_temperature 100(2)
_cell_measurement_theta_max 0.00
_cell_measurement_theta_min 0.00
_cell_volume 2052.2(10)
_computing_cell_refinement 'Bruker SMART'
_computing_data_collection 'Bruker SMART'
_computing_data_reduction 'Bruker SAINT'
_computing_molecular_graphics 'Bruker SHELXTL'
_computing_publication_material 'Bruker SHELXTL'
_computing_structure_refinement 'SHELXL-97 (Sheldrick, 2008)'
_computing_structure_solution 'SHELXS-97 (Sheldrick, 2008)'
_diffrn_ambient_temperature 100(2)
_diffrn_measured_fraction_theta_full 0.989
_diffrn_measured_fraction_theta_max 0.989
_diffrn_measurement_device_type 'CCD area detector'
_diffrn_measurement_method 'phi and omega scans'
_diffrn_radiation_monochromator graphite
_diffrn_radiation_source 'fine-focus sealed tube'
_diffrn_radiation_type MoK\a
_diffrn_radiation_wavelength 0.71073
_diffrn_reflns_av_R_equivalents 0.0959
_diffrn_reflns_av_sigmaI/netI 0.1004
_diffrn_reflns_limit_h_max 13
_diffrn_reflns_limit_h_min -13
_diffrn_reflns_limit_k_max 16
_diffrn_reflns_limit_k_min -16
_diffrn_reflns_limit_l_max 18
_diffrn_reflns_limit_l_min -18
_diffrn_reflns_number 33495
_diffrn_reflns_theta_full 26.33
_diffrn_reflns_theta_max 26.33
_diffrn_reflns_theta_min 1.40
_exptl_absorpt_coefficient_mu 0.458
_exptl_absorpt_correction_T_max 0.9909
_exptl_absorpt_correction_T_min 0.8379
_exptl_absorpt_correction_type multi-scan
_exptl_absorpt_process_details 'Blessing, 1995'
_exptl_crystal_colour brown
_exptl_crystal_density_diffrn 1.263
_exptl_crystal_density_meas ?
_exptl_crystal_density_method 'not measured'
_exptl_crystal_description plate
_exptl_crystal_F_000 828
_exptl_crystal_size_max 0.40
_exptl_crystal_size_mid 0.09
_exptl_crystal_size_min 0.02
_refine_diff_density_max 0.692
_refine_diff_density_min -0.622
_refine_diff_density_rms 0.092
_refine_ls_extinction_method none
_refine_ls_goodness_of_fit_ref 1.051
_refine_ls_hydrogen_treatment constr
_refine_ls_matrix_type full
_refine_ls_number_parameters 505
_refine_ls_number_reflns 8290
_refine_ls_number_restraints 55
_refine_ls_restrained_S_all 1.049
_refine_ls_R_factor_all 0.1216
_refine_ls_R_factor_gt 0.0558
_refine_ls_shift/su_max 0.001
_refine_ls_shift/su_mean 0.000
_refine_ls_structure_factor_coef Fsqd
_refine_ls_weighting_details 'calc w=1/[\s^2^(Fo^2^)+(0.0682P)^2^+0.9394P] where P=(Fo^2^+2Fc^2^)/3'
_refine_ls_weighting_scheme calc
_refine_ls_wR_factor_gt 0.1226
_refine_ls_wR_factor_ref 0.1600
_reflns_number_gt 4999
_reflns_number_total 8290
_reflns_threshold_expression >2sigma(I)
_cod_data_source_file ic5009279_si_001.cif
_cod_data_source_block jk67_0m
_cod_depositor_comments
;
The following automatic conversions were performed:

'_symmetry_cell_setting' value 'Triclinic' changed to 'triclinic'
according to
/home/saulius/struct/COD-crude-data--automatic-downloads/rss-feeds/ACS/lib/dictionaries/cif_core.dic
dictionary named 'cif_core.dic' version 2.4.2 from 2011-04-26.

Automatic conversion script
Id: cif_fix_values 2935 2014-11-11 08:27:57Z andrius 

The following automatic conversions were performed:

'_exptl_crystal_density_meas' value 'not measured' was changed to '?'
- the value is perceived as not measured.

Automatic conversion script
Id: cif_fix_values 3008 2015-01-20 13:52:24Z robertas 

 Adding full bibliography for 4341997--4342000.cif.
;
_cod_original_cell_volume 2052.3(10)
_cod_original_sg_symbol_H-M P-1
_cod_database_code 4341998

loop_
_symmetry_equiv_pos_as_xyz
'x, y, z'
'-x, -y, -z'

loop_
_atom_site_label
_atom_site_type_symbol
_atom_site_fract_x
_atom_site_fract_y
_atom_site_fract_z
_atom_site_U_iso_or_equiv
_atom_site_adp_type
_atom_site_occupancy
_atom_site_symmetry_multiplicity
_atom_site_calc_flag
_atom_site_refinement_flags
Co1 Co 0.84949(5) 0.65788(4) 0.71101(3) 0.02649(16) Uani 1 1 d .
C1 C 0.9004(3) 0.5104(3) 0.8474(2) 0.0231(8) Uani 1 1 d .
C7 C 0.7951(3) 0.5917(3) 0.8871(2) 0.0225(8) Uani 1 1 d .
C24 C 0.8420(4) 0.8928(3) 0.3736(3) 0.0353(9) Uani 1 1 d .
H24 H 0.8405 0.9320 0.3176 0.042 Uiso 1 1 calc R
C23 C 0.7413(4) 0.8484(3) 0.3936(2) 0.0322(9) Uani 1 1 d .
H23 H 0.6775 0.8640 0.3505 0.039 Uiso 1 1 calc R
C4 C 0.8482(3) 0.4241(3) 1.0480(2) 0.0312(9) Uani 1 1 d .
H4 H 0.8472 0.3843 1.1036 0.037 Uiso 1 1 calc R
C25 C 0.9456(4) 0.8870(3) 0.4256(3) 0.0349(9) Uani 1 1 d .
H25 H 1.0071 0.9212 0.3994 0.042 Uiso 1 1 calc R
C27 C 0.9055(3) 0.7792(3) 0.5657(2) 0.0247(8) Uani 1 1 d .
C3 C 0.9375(3) 0.3804(3) 0.9788(2) 0.0304(9) Uani 1 1 d .
H3 H 0.9907 0.3145 0.9933 0.036 Uiso 1 1 calc R
C26 C 0.9716(3) 0.8379(3) 0.5107(3) 0.0311(9) Uani 1 1 d .
H26 H 1.0468 0.8461 0.5350 0.037 Uiso 1 1 calc R
C6 C 0.7373(3) 0.5919(3) 0.9768(2) 0.0267(8) Uani 1 1 d .
H6 H 0.6721 0.6523 0.9920 0.032 Uiso 1 1 calc R
C5 C 0.7604(3) 0.5181(3) 1.0467(2) 0.0304(9) Uani 1 1 d .
H5 H 0.7076 0.5348 1.1021 0.037 Uiso 1 1 calc R
C21 C 0.7902(3) 0.7506(3) 0.5442(2) 0.0242(8) Uani 1 1 d .
C2 C 0.9607(3) 0.4182(3) 0.8918(2) 0.0265(8) Uani 1 1 d .
H2 H 1.0289 0.3749 0.8557 0.032 Uiso 1 1 calc R
C22 C 0.7192(3) 0.7843(3) 0.4671(2) 0.0280(8) Uani 1 1 d .
H22 H 0.6450 0.7596 0.4651 0.034 Uiso 1 1 calc R
N2 N 0.7592(3) 0.6678(2) 0.82399(19) 0.0268(7) Uani 1 1 d U
C11 C 0.6652(3) 0.7641(3) 0.8483(3) 0.0323(9) Uani 1 1 d U
H11A H 0.5889 0.7485 0.8823 0.039 Uiso 1 1 calc R
H11B H 0.6371 0.8033 0.7913 0.039 Uiso 1 1 calc R
C12 C 0.7194(4) 0.8297(3) 0.9072(3) 0.0419(10) Uani 1 1 d U
H12A H 0.7234 0.7996 0.9705 0.050 Uiso 1 1 calc R
H12B H 0.6595 0.8990 0.9103 0.050 Uiso 1 1 calc R
C13 C 0.8521(4) 0.8403(3) 0.8727(3) 0.0454(10) Uani 1 1 d U
H13A H 0.8845 0.8757 0.9193 0.055 Uiso 1 1 calc R
H13B H 0.9110 0.7709 0.8660 0.055 Uiso 1 1 calc R
C14 C 0.8548(4) 0.8982(3) 0.7826(3) 0.0478(10) Uani 1 1 d U
H14A H 0.8235 0.9726 0.7936 0.057 Uiso 1 1 calc R
H14B H 0.7953 0.8797 0.7427 0.057 Uiso 1 1 calc R
C15 C 0.9911(4) 0.8763(3) 0.7313(3) 0.0495(11) Uani 1 1 d U
H15A H 0.9894 0.9265 0.6793 0.059 Uiso 1 1 calc R
H15B H 1.0521 0.8874 0.7740 0.059 Uiso 1 1 calc R
C16 C 1.0413(4) 0.7678(3) 0.6941(3) 0.0406(10) Uani 1 1 d U
H16A H 1.1173 0.7655 0.6504 0.049 Uiso 1 1 calc R
H16B H 1.0690 0.7188 0.7457 0.049 Uiso 1 1 calc R
N4 N 0.9440(3) 0.7359(2) 0.6473(2) 0.0288(7) Uani 1 1 d U
N1 N 0.9374(2) 0.5367(2) 0.76091(19) 0.0231(6) Uani 1 1 d .
C31 C 0.6546(3) 0.6366(3) 0.6018(3) 0.0333(9) Uani 1 1 d .
H31A H 0.5773 0.6866 0.5805 0.040 Uiso 1 1 calc R
H31B H 0.6306 0.6089 0.6630 0.040 Uiso 1 1 calc R
C32 C 0.6963(4) 0.5494(3) 0.5349(3) 0.0384(10) Uani 1 1 d .
H32A H 0.6978 0.5788 0.4714 0.046 Uiso 1 1 calc R
H32B H 0.6315 0.5091 0.5407 0.046 Uiso 1 1 calc R
C33 C 0.8278(4) 0.4771(3) 0.5497(3) 0.0350(9) Uani 1 1 d .
H33A H 0.8917 0.5180 0.5472 0.042 Uiso 1 1 calc R
H33B H 0.8522 0.4290 0.4983 0.042 Uiso 1 1 calc R
C34 C 0.8344(3) 0.4150(3) 0.6405(2) 0.0313(9) Uani 1 1 d .
H34A H 0.7789 0.4579 0.6888 0.038 Uiso 1 1 calc R
H34B H 0.7999 0.3551 0.6335 0.038 Uiso 1 1 calc R
C35 C 0.9703(3) 0.3772(3) 0.6721(2) 0.0300(9) Uani 1 1 d .
H35A H 0.9693 0.3281 0.7248 0.036 Uiso 1 1 calc R
H35B H 1.0274 0.3397 0.6215 0.036 Uiso 1 1 calc R
C36 C 1.0261(3) 0.4623(3) 0.7009(2) 0.0278(8) Uani 1 1 d .
H36A H 1.1045 0.4311 0.7331 0.033 Uiso 1 1 calc R
H36B H 1.0518 0.4989 0.6449 0.033 Uiso 1 1 calc R
N3 N 0.7548(3) 0.6903(2) 0.61124(19) 0.0267(7) Uani 1 1 d .
C41 C 0.4355(3) 0.1877(3) 0.8149(2) 0.0270(8) Uani 1 1 d .
C61 C 0.6702(3) 0.2076(3) 0.8293(3) 0.0306(9) Uani 1 1 d .
C51 C 0.4908(3) 0.3708(3) 0.7709(2) 0.0250(8) Uani 1 1 d .
B1 B 0.5437(4) 0.2460(3) 0.7698(3) 0.0301(10) Uani 1 1 d .
C53 C 0.4936(4) 0.5401(3) 0.8196(3) 0.0377(10) Uani 1 1 d .
H53 H 0.5302 0.5800 0.8557 0.045 Uiso 1 1 calc R
C66 C 0.7949(3) 0.1765(3) 0.7899(3) 0.0348(9) Uani 1 1 d .
H66 H 0.8091 0.1794 0.7248 0.042 Uiso 1 1 calc R
C43 C 0.2157(3) 0.1757(3) 0.8538(2) 0.0281(8) Uani 1 1 d .
H43 H 0.1265 0.2087 0.8576 0.034 Uiso 1 1 calc R
C44 C 0.2555(3) 0.0742(3) 0.8797(3) 0.0325(9) Uani 1 1 d .
H44 H 0.1954 0.0362 0.9001 0.039 Uiso 1 1 calc R
C65 C 0.8999(4) 0.1412(3) 0.8421(3) 0.0453(11) Uani 1 1 d .
H65 H 0.9837 0.1204 0.8122 0.054 Uiso 1 1 calc R
C54 C 0.3954(4) 0.5884(3) 0.7654(3) 0.0346(9) Uani 1 1 d .
H54 H 0.3635 0.6609 0.7641 0.041 Uiso 1 1 calc R
C45 C 0.3861(4) 0.0290(3) 0.8753(3) 0.0440(11) Uani 1 1 d .
H45 H 0.4171 -0.0412 0.8930 0.053 Uiso 1 1 calc R
C56 C 0.3910(3) 0.4231(3) 0.7163(2) 0.0267(8) Uani 1 1 d .
H56 H 0.3538 0.3840 0.6799 0.032 Uiso 1 1 calc R
C42 C 0.3022(3) 0.2309(3) 0.8225(2) 0.0241(8) Uani 1 1 d .
H42 H 0.2704 0.3012 0.8053 0.029 Uiso 1 1 calc R
C52 C 0.5393(3) 0.4343(3) 0.8219(3) 0.0320(9) Uani 1 1 d .
H52 H 0.6068 0.4037 0.8600 0.038 Uiso 1 1 calc R
C62 C 0.6575(4) 0.2043(3) 0.9246(3) 0.0459(11) Uani 1 1 d .
H62 H 0.5739 0.2262 0.9548 0.055 Uiso 1 1 calc R
C63 C 0.7616(4) 0.1701(4) 0.9784(3) 0.0519(12) Uani 1 1 d .
H63 H 0.7488 0.1701 1.0436 0.062 Uiso 1 1 calc R
C76 C 0.6056(3) 0.2772(3) 0.5899(3) 0.0304(9) Uani 1 1 d .
H76 H 0.5911 0.3477 0.6026 0.036 Uiso 1 1 calc R
C75 C 0.6472(3) 0.2457(3) 0.5012(3) 0.0363(10) Uani 1 1 d .
H75 H 0.6609 0.2945 0.4548 0.044 Uiso 1 1 calc R
C55 C 0.3452(3) 0.5287(3) 0.7135(2) 0.0306(9) Uani 1 1 d .
H55 H 0.2783 0.5603 0.6752 0.037 Uiso 1 1 calc R
C46 C 0.4717(4) 0.0860(3) 0.8450(3) 0.0434(11) Uani 1 1 d .
H46 H 0.5609 0.0534 0.8449 0.052 Uiso 1 1 calc R
C71 C 0.5841(3) 0.2094(3) 0.6620(3) 0.0287(8) Uani 1 1 d .
C64 C 0.8839(4) 0.1362(3) 0.9358(3) 0.0469(12) Uani 1 1 d .
H64 H 0.9555 0.1098 0.9713 0.056 Uiso 1 1 calc R
C74 C 0.6686(4) 0.1453(4) 0.4796(3) 0.0479(11) Uani 1 1 d .
H74 H 0.6972 0.1237 0.4187 0.058 Uiso 1 1 calc R
C72 C 0.6062(4) 0.1084(3) 0.6371(3) 0.0429(11) Uani 1 1 d .
H72 H 0.5924 0.0591 0.6829 0.051 Uiso 1 1 calc R
C73 C 0.6478(4) 0.0758(4) 0.5481(3) 0.0533(12) Uani 1 1 d .
H73 H 0.6620 0.0056 0.5345 0.064 Uiso 1 1 calc R

loop_
_atom_site_aniso_label
_atom_site_aniso_U_11
_atom_site_aniso_U_22
_atom_site_aniso_U_33
_atom_site_aniso_U_23
_atom_site_aniso_U_13
_atom_site_aniso_U_12
Co1 0.0231(3) 0.0316(3) 0.0245(3) 0.0033(2) -0.0091(2) -0.0048(2)
C1 0.0118(16) 0.032(2) 0.0265(19) -0.0015(16) -0.0058(14) -0.0055(16)
C7 0.0159(17) 0.0281(19) 0.0237(18) -0.0002(15) -0.0098(14) -0.0037(15)
C24 0.044(2) 0.033(2) 0.024(2) -0.0003(17) -0.0005(18) -0.003(2)
C23 0.031(2) 0.033(2) 0.026(2) -0.0021(17) -0.0063(16) 0.0036(18)
C4 0.027(2) 0.037(2) 0.028(2) 0.0061(17) -0.0063(16) -0.0066(18)
C25 0.037(2) 0.031(2) 0.034(2) 0.0024(17) 0.0025(18) -0.0075(19)
C27 0.0181(18) 0.0246(19) 0.030(2) -0.0018(16) -0.0054(15) -0.0017(15)
C3 0.027(2) 0.031(2) 0.031(2) 0.0037(17) -0.0109(16) -0.0023(17)
C26 0.024(2) 0.031(2) 0.037(2) 0.0010(17) -0.0076(16) -0.0043(17)
C6 0.0153(17) 0.034(2) 0.029(2) -0.0045(16) -0.0059(15) -0.0005(16)
C5 0.0245(19) 0.045(2) 0.0222(19) 0.0001(17) -0.0029(15) -0.0087(18)
C21 0.0177(17) 0.029(2) 0.0230(18) -0.0016(15) -0.0030(14) -0.0010(16)
C2 0.0171(17) 0.031(2) 0.028(2) -0.0005(16) -0.0025(14) 0.0000(16)
C22 0.0213(19) 0.035(2) 0.0251(19) -0.0053(16) -0.0068(15) -0.0012(17)
N2 0.0180(15) 0.0296(16) 0.0299(17) 0.0009(13) -0.0099(12) 0.0010(13)
C11 0.0254(19) 0.033(2) 0.033(2) 0.0013(16) -0.0098(16) 0.0033(16)
C12 0.042(2) 0.034(2) 0.048(3) -0.0048(18) -0.0126(19) -0.0028(19)
C13 0.055(3) 0.037(2) 0.047(2) 0.0017(19) -0.0272(19) -0.011(2)
C14 0.055(3) 0.035(2) 0.057(3) 0.0023(19) -0.025(2) -0.012(2)
C15 0.060(3) 0.053(3) 0.050(3) 0.008(2) -0.023(2) -0.035(2)
C16 0.033(2) 0.050(2) 0.045(2) 0.0151(18) -0.0223(18) -0.0200(19)
N4 0.0235(16) 0.0315(17) 0.0317(17) 0.0035(13) -0.0135(13) -0.0046(14)
N1 0.0142(14) 0.0294(17) 0.0247(16) -0.0032(13) -0.0039(12) -0.0028(13)
C31 0.0183(18) 0.046(2) 0.037(2) 0.0149(19) -0.0109(16) -0.0116(18)
C32 0.040(2) 0.042(2) 0.039(2) 0.0089(19) -0.0224(19) -0.018(2)
C33 0.036(2) 0.042(2) 0.030(2) -0.0026(18) -0.0083(17) -0.0128(19)
C34 0.027(2) 0.035(2) 0.034(2) 0.0017(17) -0.0079(16) -0.0101(18)
C35 0.024(2) 0.033(2) 0.030(2) -0.0044(16) 0.0005(16) -0.0026(17)
C36 0.0178(18) 0.037(2) 0.0256(19) 0.0015(16) -0.0016(15) -0.0018(17)
N3 0.0176(15) 0.0358(18) 0.0246(16) 0.0027(13) -0.0046(12) -0.0032(14)
C41 0.0128(17) 0.033(2) 0.032(2) 0.0033(16) -0.0065(15) 0.0009(16)
C61 0.0148(18) 0.032(2) 0.043(2) 0.0065(17) -0.0071(16) -0.0026(16)
C51 0.0146(17) 0.034(2) 0.0242(19) 0.0003(16) 0.0013(14) -0.0032(16)
B1 0.018(2) 0.037(3) 0.033(2) 0.005(2) -0.0060(18) -0.0028(19)
C53 0.027(2) 0.041(3) 0.050(3) -0.006(2) -0.0021(18) -0.0168(19)
C66 0.0173(19) 0.035(2) 0.052(3) -0.0038(19) -0.0050(17) -0.0052(17)
C43 0.0123(17) 0.038(2) 0.032(2) -0.0052(17) -0.0053(15) -0.0018(16)
C44 0.0138(18) 0.037(2) 0.048(2) 0.0011(19) -0.0039(16) -0.0076(17)
C65 0.015(2) 0.041(3) 0.079(3) -0.009(2) -0.016(2) -0.0020(18)
C54 0.026(2) 0.035(2) 0.040(2) 0.0033(18) 0.0019(17) -0.0063(18)
C45 0.022(2) 0.032(2) 0.073(3) 0.014(2) -0.005(2) -0.0008(18)
C56 0.0187(18) 0.034(2) 0.0242(19) 0.0004(16) -0.0032(14) -0.0015(16)
C42 0.0139(17) 0.030(2) 0.0263(19) -0.0038(15) -0.0072(14) 0.0003(15)
C52 0.0181(18) 0.042(2) 0.035(2) 0.0016(18) -0.0071(16) -0.0057(18)
C62 0.018(2) 0.067(3) 0.051(3) 0.017(2) -0.0098(18) -0.008(2)
C63 0.037(3) 0.074(3) 0.049(3) 0.025(2) -0.022(2) -0.021(2)
C76 0.0131(17) 0.040(2) 0.037(2) -0.0042(18) -0.0034(15) -0.0046(17)
C75 0.0164(19) 0.049(3) 0.041(2) -0.002(2) -0.0017(16) -0.0029(18)
C55 0.0238(19) 0.037(2) 0.026(2) 0.0051(17) -0.0017(16) -0.0015(18)
C46 0.0155(19) 0.037(2) 0.072(3) 0.016(2) -0.0028(19) 0.0012(18)
C71 0.0100(16) 0.034(2) 0.040(2) -0.0032(17) -0.0049(15) 0.0001(16)
C64 0.026(2) 0.042(3) 0.077(3) 0.012(2) -0.031(2) -0.011(2)
C74 0.028(2) 0.062(3) 0.048(3) -0.014(2) 0.004(2) -0.001(2)
C72 0.033(2) 0.038(2) 0.053(3) -0.005(2) 0.002(2) -0.001(2)
C73 0.041(3) 0.045(3) 0.069(3) -0.020(3) 0.008(2) -0.003(2)

loop_
_atom_type_symbol
_atom_type_description
_atom_type_scat_dispersion_real
_atom_type_scat_dispersion_imag
_atom_type_scat_source
C C 0.0033 0.0016 'International Tables Vol C Tables 4.2.6.8 and 6.1.1.4'
H H 0.0000 0.0000 'International Tables Vol C Tables 4.2.6.8 and 6.1.1.4'
B B 0.0013 0.0007 'International Tables Vol C Tables 4.2.6.8 and 6.1.1.4'
N N 0.0061 0.0033 'International Tables Vol C Tables 4.2.6.8 and 6.1.1.4'
Co Co 0.3494 0.9721 'International Tables Vol C Tables 4.2.6.8 and 6.1.1.4'

loop_
_geom_angle_atom_site_label_1
_geom_angle_atom_site_label_2
_geom_angle_atom_site_label_3
_geom_angle
N1 Co1 N4 116.97(13)
N1 Co1 N3 132.83(13)
N4 Co1 N3 82.15(13)
N1 Co1 N2 82.37(12)
N4 Co1 N2 133.80(14)
N3 Co1 N2 116.35(12)
N1 C1 C2 122.9(3)
N1 C1 C7 110.9(3)
C2 C1 C7 126.2(3)
N2 C7 C6 123.9(3)
N2 C7 C1 110.0(3)
C6 C7 C1 126.1(3)
C23 C24 C25 127.8(4)
C24 C23 C22 129.7(4)
C5 C4 C3 128.0(3)
C24 C25 C26 129.0(4)
N4 C27 C26 123.3(3)
N4 C27 C21 110.0(3)
C26 C27 C21 126.7(3)
C2 C3 C4 129.3(3)
C27 C26 C25 130.4(4)
C5 C6 C7 130.1(3)
C4 C5 C6 129.7(3)
N3 C21 C22 122.8(3)
N3 C21 C27 110.7(3)
C22 C21 C27 126.5(3)
C3 C2 C1 130.6(3)
C23 C22 C21 129.6(3)
C7 N2 C11 121.4(3)
C7 N2 Co1 118.3(2)
C11 N2 Co1 119.5(2)
N2 C11 C12 112.3(3)
C11 C12 C13 114.5(3)
C14 C13 C12 113.7(3)
C13 C14 C15 113.0(4)
C16 C15 C14 114.6(3)
N4 C16 C15 112.3(3)
C27 N4 C16 121.2(3)
C27 N4 Co1 118.5(2)
C16 N4 Co1 119.0(2)
C1 N1 C36 121.5(3)
C1 N1 Co1 118.3(2)
C36 N1 Co1 118.9(2)
N3 C31 C32 113.2(3)
C31 C32 C33 114.2(3)
C32 C33 C34 114.5(3)
C35 C34 C33 113.5(3)
C36 C35 C34 114.1(3)
N1 C36 C35 113.8(3)
C21 N3 C31 122.5(3)
C21 N3 Co1 118.7(2)
C31 N3 Co1 118.1(2)
C46 C41 C42 113.8(3)
C46 C41 B1 120.7(3)
C42 C41 B1 125.3(3)
C62 C61 C66 115.4(3)
C62 C61 B1 120.8(3)
C66 C61 B1 123.8(3)
C52 C51 C56 114.5(3)
C52 C51 B1 124.6(3)
C56 C51 B1 120.8(3)
C51 B1 C61 110.2(3)
C51 B1 C41 112.4(3)
C61 B1 C41 107.4(3)
C51 B1 C71 109.5(3)
C61 B1 C71 108.9(3)
C41 B1 C71 108.3(3)
C54 C53 C52 120.8(4)
C61 C66 C65 122.4(4)
C44 C43 C42 121.5(3)
C43 C44 C45 117.8(3)
C64 C65 C66 120.7(4)
C55 C54 C53 118.2(4)
C46 C45 C44 120.0(4)
C55 C56 C51 122.9(3)
C43 C42 C41 122.7(3)
C53 C52 C51 122.9(3)
C61 C62 C63 123.0(4)
C64 C63 C62 119.4(4)
C75 C76 C71 122.8(4)
C74 C75 C76 120.7(4)
C54 C55 C56 120.7(3)
C45 C46 C41 124.1(3)
C72 C71 C76 114.7(4)
C72 C71 B1 122.6(3)
C76 C71 B1 122.6(3)
C65 C64 C63 118.9(4)
C75 C74 C73 118.6(4)
C71 C72 C73 123.0(4)
C74 C73 C72 120.2(4)

loop_
_geom_bond_atom_site_label_1
_geom_bond_atom_site_label_2
_geom_bond_distance
Co1 N1 1.817(3)
Co1 N4 1.823(3)
Co1 N3 1.823(3)
Co1 N2 1.834(3)
C1 N1 1.348(4)
C1 C2 1.401(5)
C1 C7 1.462(5)
C7 N2 1.346(4)
C7 C6 1.400(5)
C24 C23 1.379(5)
C24 C25 1.391(5)
C23 C22 1.388(5)
C4 C5 1.374(5)
C4 C3 1.377(5)
C25 C26 1.392(5)
C27 N4 1.350(4)
C27 C26 1.384(5)
C27 C21 1.463(5)
C3 C2 1.372(5)
C6 C5 1.381(5)
C21 N3 1.335(4)
C21 C22 1.407(5)
N2 C11 1.465(5)
C11 C12 1.519(5)
C12 C13 1.520(6)
C13 C14 1.497(6)
C14 C15 1.557(6)
C15 C16 1.535(6)
C16 N4 1.468(5)
N1 C36 1.463(4)
C31 N3 1.474(4)
C31 C32 1.520(6)
C32 C33 1.526(5)
C33 C34 1.530(5)
C34 C35 1.530(5)
C35 C36 1.525(5)
C41 C46 1.387(5)
C41 C42 1.404(5)
C41 B1 1.650(5)
C61 C62 1.386(6)
C61 C66 1.386(5)
C61 B1 1.640(5)
C51 C52 1.392(5)
C51 C56 1.412(5)
C51 B1 1.635(6)
B1 C71 1.660(6)
C53 C54 1.384(5)
C53 C52 1.385(5)
C66 C65 1.389(5)
C43 C44 1.369(5)
C43 C42 1.379(5)
C44 C45 1.383(5)
C65 C64 1.364(6)
C54 C55 1.374(5)
C45 C46 1.383(5)
C56 C55 1.383(5)
C62 C63 1.395(5)
C63 C64 1.384(6)
C76 C75 1.384(5)
C76 C71 1.403(5)
C75 C74 1.365(6)
C71 C72 1.386(5)
C74 C73 1.381(6)
C72 C73 1.391(6)
